data_7056787
loop_
_publ_author_name
'Karoui, H.'
'Ritchie, C.'

_publ_section_title
;
 Microwave-assisted synthesis of organically functionalized
 hexa-molybdovanadates
;
_journal_issue 1
_journal_name_full 'New Journal of Chemistry'
_journal_page_first 25
_journal_paper_doi 10.1039/C7NJ02820B
_journal_volume 42
_journal_year 2018
_chemical_formula_moiety 'C5 H9 Mo3 O20 V3, 2(C16 H36 N), C2 H3 N'
_chemical_formula_sum 'C39 H84 Mo3 N3 O20 V3'
_chemical_formula_weight 1355.73
_space_group_crystal_system monoclinic
_space_group_IT_number 14
_space_group_name_Hall '-P 2ybc'
_space_group_name_H-M_alt 'P 1 21/c 1'
_symmetry_space_group_name_Hall '-P 2ybc'
_symmetry_space_group_name_H-M 'P 1 21/c 1'
_atom_sites_solution_hydrogens geom
_atom_sites_solution_primary direct
_audit_creation_date 2017-05-29
_audit_creation_method
;
Olex2 1.2
(compiled 2017.03.28 svn.r3405 for OlexSys, GUI svn.r5337)
;
_audit_update_record
;
2017-06-02 deposited with the CCDC.
2017-11-15 downloaded from the CCDC.
;
_cell_angle_alpha 90
_cell_angle_beta 98.4590(10)
_cell_angle_gamma 90
_cell_formula_units_Z 4
_cell_length_a 15.7895(2)
_cell_length_b 18.8620(3)
_cell_length_c 18.1257(2)
_cell_measurement_reflns_used 8478
_cell_measurement_temperature 130.00(10)
_cell_measurement_theta_max 74.5410
_cell_measurement_theta_min 4.1570
_cell_volume 5339.50(12)
_computing_cell_refinement 'CrysAlisPro 1.171.38.43i (Rigaku OD, 2015)'
_computing_data_collection 'CrysAlisPro 1.171.38.43i (Rigaku OD, 2015)'
_computing_data_reduction 'CrysAlisPro 1.171.38.43i (Rigaku OD, 2015)'
_computing_molecular_graphics 'Olex2 (Dolomanov et al., 2009)'
_computing_publication_material 'Olex2 (Dolomanov et al., 2009)'
_computing_structure_refinement 'ShelXL (Sheldrick, 2015)'
_computing_structure_solution 'ShelXT (Sheldrick, 2015)'
_diffrn_ambient_environment air
_diffrn_ambient_temperature 130.00(10)
_diffrn_detector 'CCD plate'
_diffrn_detector_area_resol_mean 10.2273
_diffrn_detector_type Atlas
_diffrn_measured_fraction_theta_full 1.000
_diffrn_measured_fraction_theta_max 0.973
_diffrn_measurement_details
;
List of Runs (angles in degrees, time in seconds):

  # Type    Start    End  Width  t~exp~   \w     \q     \k     \f   Frames
#--------------------------------------------------------------------------
  1  \w    -49.00  31.00   1.00    2.50    --  -40.81  38.00 -90.00   80
  2  \w     56.00  98.00   1.00    2.50    --   40.81-125.00 -90.00   42
  3  \w     43.00  95.00   1.00    7.50    --  107.94 -45.00-150.00   52
  4  \w     62.00  89.00   1.00    7.50    --  107.94 -30.00 -90.00   27
  5  \w     83.00 173.00   1.00    7.50    --  107.94  30.00-180.00   90
  6  \w     43.00  85.00   1.00    7.50    --  107.94 -45.00  30.00   42
  7  \w     37.00 109.00   1.00    7.50    --  107.94 -94.00  60.00   72
  8  \w     80.00 108.00   1.00    7.50    --  107.94 -94.00 150.00   28
  9  \w     24.00  52.00   1.00    7.50    --  107.94 -94.00 150.00   28
 10  \w     33.00  88.00   1.00    7.50    --  107.94 -30.00 -30.00   55
 11  \w     36.00  76.00   1.00    7.50    --  107.94 -45.00 -90.00   40
 12  \w    152.00 177.00   1.00    7.50    --  107.94 111.00  90.00   25
 13  \w    -96.00 -70.00   1.00    2.50    --  -40.81 125.00  90.00   26
 14  \w   -113.00 -14.00   1.00    2.50    --  -40.81 -57.00 120.00   99
;
_diffrn_measurement_device 'four-circle diffractometer'
_diffrn_measurement_device_type 'SuperNova, Dual, Cu at zero, Atlas'
_diffrn_measurement_method '\w scans'
_diffrn_orient_matrix_type 'CrysAlisPro convention (1999,Acta A55,543-557)'
_diffrn_orient_matrix_UB_11 0.0610135000
_diffrn_orient_matrix_UB_12 -0.0261547000
_diffrn_orient_matrix_UB_13 0.0687784000
_diffrn_orient_matrix_UB_21 -0.0540456000
_diffrn_orient_matrix_UB_22 0.0391720000
_diffrn_orient_matrix_UB_23 0.0513949000
_diffrn_orient_matrix_UB_31 -0.0555302000
_diffrn_orient_matrix_UB_32 -0.0667416000
_diffrn_orient_matrix_UB_33 0.0031986000
_diffrn_radiation_monochromator mirror
_diffrn_radiation_probe x-ray
_diffrn_radiation_type CuK\a
_diffrn_radiation_wavelength 1.54184
_diffrn_reflns_av_R_equivalents 0.0224
_diffrn_reflns_av_unetI/netI 0.0299
_diffrn_reflns_Laue_measured_fraction_full 1.000
_diffrn_reflns_Laue_measured_fraction_max 0.973
_diffrn_reflns_limit_h_max 19
_diffrn_reflns_limit_h_min -19
_diffrn_reflns_limit_k_max 13
_diffrn_reflns_limit_k_min -23
_diffrn_reflns_limit_l_max 22
_diffrn_reflns_limit_l_min -20
_diffrn_reflns_number 22122
_diffrn_reflns_point_group_measured_fraction_full 1.000
_diffrn_reflns_point_group_measured_fraction_max 0.973
_diffrn_reflns_theta_full 67.684
_diffrn_reflns_theta_max 74.732
_diffrn_reflns_theta_min 3.401
_diffrn_source 'micro-focus sealed X-ray tube'
_diffrn_source_type 'SuperNova (Cu) X-ray Source'
_exptl_absorpt_coefficient_mu 10.447
_exptl_absorpt_correction_T_max 1.00000
_exptl_absorpt_correction_T_min 0.67885
_exptl_absorpt_correction_type multi-scan
_exptl_absorpt_process_details
;
CrysAlisPro 1.171.38.43i (Rigaku Oxford Diffraction, 2015)
Empirical absorption correction using spherical harmonics,
 implemented in SCALE3 ABSPACK scaling algorithm.
;
_exptl_crystal_colour orange
_exptl_crystal_density_diffrn 1.686
_exptl_crystal_description rod
_exptl_crystal_F_000 2776
_exptl_crystal_recrystallization_method 'Re-crystallisation from solvent: Acetonitrile'
_exptl_crystal_size_max 0.2
_exptl_crystal_size_mid 0.07
_exptl_crystal_size_min 0.07
_refine_diff_density_max 0.853
_refine_diff_density_min -0.967
_refine_diff_density_rms 0.077
_refine_ls_extinction_method none
_refine_ls_goodness_of_fit_ref 1.028
_refine_ls_hydrogen_treatment constr
_refine_ls_matrix_type full
_refine_ls_number_parameters 634
_refine_ls_number_reflns 10668
_refine_ls_number_restraints 4
_refine_ls_restrained_S_all 1.100
_refine_ls_R_factor_all 0.0370
_refine_ls_R_factor_gt 0.0306
_refine_ls_shift/su_max 0.001
_refine_ls_shift/su_mean 0.000
_refine_ls_structure_factor_coef Fsqd
_refine_ls_weighting_details 'w=1/[\s^2^(Fo^2^)+(0.0418P)^2^+3.3214P] where P=(Fo^2^+2Fc^2^)/3'
_refine_ls_weighting_scheme calc
_refine_ls_wR_factor_gt 0.0804
_refine_ls_wR_factor_ref 0.0854
_reflns_Friedel_coverage 0.000
_reflns_number_gt 9257
_reflns_number_total 10668
_reflns_threshold_expression 'I > 2\s(I)'
_cod_data_source_file c7nj02820b2.cif
_cod_data_source_block hk-5-182
_cod_depositor_comments 'Adding full bibliography for 7056787--7056789.cif.'
_cod_database_code 7056787
_shelx_shelxl_version_number 2014/7
_chemical_oxdiff_formula V3Mo3O22C18N2
_chemical_oxdiff_usercomment 'V3Mo3O19(CH2)3CH2OH '
_shelx_space_group_comment
;
The symmetry employed for this shelxl refinement is uniquely defined
by the following loop, which should always be used as a source of
symmetry information in preference to the above space-group names.
They are only intended as comments.
;
_reflns_odcompleteness_completeness 99.96
_reflns_odcompleteness_iscentric 1
_reflns_odcompleteness_theta 67.62
_olex2_refinement_description
;
1. Fixed Uiso
 At 1.2 times of:
  All C(H,H) groups, All C(H,H,H,H) groups
 At 1.5 times of:
  All C(H,H,H) groups, All O(H) groups
2. Shared sites
{V1, Mo1}
{Mo2, V2}
{Mo3, V3}
{V6, Mo6}
{V5, Mo5}
{V4, Mo4}
3. Restrained distances
 C19-C21
 1.5 with sigma of 0.02
 C21-C20
 1.5 with sigma of 0.02
 C21'-C20'
 1.5 with sigma of 0.02
 C20'-C19'
 1.5 with sigma of 0.02
4. Uiso/Uaniso restraints and constraints
Uanis(Mo1) = Uanis(V1)
Uanis(V2) = Uanis(Mo2)
Uanis(V3) = Uanis(Mo3)
Uanis(Mo4) = Uanis(V4)
Uanis(Mo5) = Uanis(V5)
Uanis(Mo6) = Uanis(V6)
Uanis(C19') = Uanis(C19)
Uanis(C21) = Uanis(C21')
Uanis(C20) = Uanis(C20')
Uanis(V1) = Uanis(Mo1)
Uanis(Mo2) = Uanis(V2)
Uanis(Mo3) = Uanis(V3)
Uanis(V6) = Uanis(Mo6)
Uanis(V5) = Uanis(Mo5)
Uanis(V4) = Uanis(Mo4)
5. Others
 Sof(H18C)=Sof(H18D)=Sof(C19)=Sof(H19A)=Sof(H19B)=Sof(C20)=Sof(H20A)=Sof(H20B)=
 Sof(C21)=Sof(H21A)=Sof(H21B)=Sof(H21C)=1-FVAR(1)
 Sof(H18A)=Sof(H18B)=Sof(C19')=Sof(H19C)=Sof(H19D)=Sof(C20')=Sof(H20C)=
 Sof(H20D)=Sof(C21')=Sof(H21D)=Sof(H21E)=Sof(H21F)=FVAR(1)
 Fixed Sof: Mo1(0.5) Mo2(0.25) Mo3(0.25) Mo4(0.75) Mo5(0.5) Mo6(0.75) V1(0.5)
 V2(0.75) V3(0.75) V4(0.25) V5(0.5) V6(0.25)
6.a Secondary CH2 refined with riding coordinates:
 C1(H1A,H1B), C2(H2A,H2B), C3(H3A,H3B), C5(H5A,H5B), C6(H6A,H6B), C7(H7A,H7B),
 C8(H8A,H8B), C10(H10A,H10B), C11(H11A,H11B), C12(H12A,H12B), C14(H14A,H14B),
 C15(H15A,H15B), C16(H16A,H16B), C18(H18A,H18B), C18(H18C,H18D), C19(H19A,H19B),
  C19'(H19C,H19D), C20(H20A,H20B), C20'(H20C,H20D), C22(H22A,H22B), C23(H23A,
 H23B), C24(H24A,H24B), C26(H26A,H26B), C27(H27A,H27B), C28(H28A,H28B),
 C30(H30A,H30B), C31(H31A,H31B), C32(H32A,H32B), C34(H34A,H34B), C35(H35A,H35B),
  C36(H36A,H36B)
6.b Idealised Me refined as rotating group:
 C9(H9A,H9B,H9C), C13(H13A,H13B,H13C), C17(H17A,H17B,H17C), C21(H21A,H21B,
 H21C), C21'(H21D,H21E,H21F), C25(H25A,H25B,H25C), C29(H29A,H29B,H29C),
 C33(H33A,H33B,H33C), C37(H37A,H37B,H37C), C39(H39A,H39B,H39C)
6.c Idealised tetrahedral OH refined as rotating group:
 O20(H20)
;
_olex2_date_sample_data_collection 2016-12-29
_olex2_submission_special_instructions 'No special instructions were received'
_oxdiff_exptl_absorpt_empirical_details
;
Empirical correction (ABSPACK) includes:
- Absorption correction using spherical harmonics
- Frame scaling
;
_oxdiff_exptl_absorpt_empirical_full_max 1.524
_oxdiff_exptl_absorpt_empirical_full_min 0.751

loop_
_space_group_symop_operation_xyz
'x, y, z'
'-x, y+1/2, -z+1/2'
'-x, -y, -z'
'x, -y-1/2, z-1/2'

loop_
_atom_site_label
_atom_site_type_symbol
_atom_site_fract_x
_atom_site_fract_y
_atom_site_fract_z
_atom_site_U_iso_or_equiv
_atom_site_adp_type
_atom_site_occupancy
_atom_site_site_symmetry_order
_atom_site_calc_flag
_atom_site_refinement_flags_posn
_atom_site_refinement_flags_occupancy
_atom_site_disorder_assembly
_atom_site_disorder_group
Mo1 Mo 0.81103(2) 0.56470(2) 0.64259(2) 0.02322(7) Uani 0.5 1 d . P A 16
Mo2 Mo 0.75151(2) 0.43940(2) 0.75775(2) 0.02051(8) Uani 0.25 1 d . P A 17
Mo3 Mo 0.60882(2) 0.55970(2) 0.67908(2) 0.02081(8) Uani 0.25 1 d . P A 19
Mo4 Mo 0.67817(2) 0.56146(2) 0.85115(2) 0.02796(7) Uani 0.75 1 d . P A 26
Mo5 Mo 0.73835(2) 0.67989(2) 0.74138(2) 0.02499(7) Uani 0.5 1 d . P A 24
Mo6 Mo 0.87520(2) 0.56474(2) 0.81768(2) 0.02552(7) Uani 0.75 1 d . P A 22
V1 V 0.81103(2) 0.56470(2) 0.64259(2) 0.02322(7) Uani 0.5 1 d . P A 15
V2 V 0.75151(2) 0.43940(2) 0.75775(2) 0.02051(8) Uani 0.75 1 d . P A 18
V3 V 0.60882(2) 0.55970(2) 0.67908(2) 0.02081(8) Uani 0.75 1 d . P A 20
V4 V 0.67817(2) 0.56146(2) 0.85115(2) 0.02796(7) Uani 0.25 1 d . P A 25
V5 V 0.73835(2) 0.67989(2) 0.74138(2) 0.02499(7) Uani 0.5 1 d . P A 23
V6 V 0.87520(2) 0.56474(2) 0.81768(2) 0.02552(7) Uani 0.25 1 d . P A 21
O1 O 0.84862(12) 0.55588(10) 0.56278(11) 0.0297(4) Uani 1 1 d . . . .
O2 O 0.68356(10) 0.55132(9) 0.59652(9) 0.0222(3) Uani 1 1 d . . . .
O3 O 0.78722(11) 0.65744(9) 0.65164(10) 0.0269(4) Uani 1 1 d . . . .
O4 O 0.79725(10) 0.45604(9) 0.65834(9) 0.0199(3) Uani 1 1 d . . . .
O5 O 0.90341(10) 0.56166(9) 0.71439(10) 0.0238(3) Uani 1 1 d . . . .
O6 O 0.74226(9) 0.55618(8) 0.74111(8) 0.0187(3) Uani 1 1 d . . . .
O7 O 0.75386(11) 0.35406(11) 0.75314(10) 0.0312(4) Uani 1 1 d . . . .
O8 O 0.85849(11) 0.46400(9) 0.80373(10) 0.0258(4) Uani 1 1 d . . . .
O9 O 0.69696(11) 0.45996(10) 0.83619(10) 0.0270(4) Uani 1 1 d . . . .
O10 O 0.63662(10) 0.45316(9) 0.68954(9) 0.0207(3) Uani 1 1 d . . . .
O11 O 0.51858(11) 0.55188(10) 0.62430(11) 0.0298(4) Uani 1 1 d . . . .
O12 O 0.63026(11) 0.65321(9) 0.68284(10) 0.0272(4) Uani 1 1 d . . . .
O13 O 0.58263(11) 0.55365(9) 0.77465(10) 0.0261(4) Uani 1 1 d . . . .
O14 O 0.63405(14) 0.56180(11) 0.92925(12) 0.0391(5) Uani 1 1 d . . . .
O15 O 0.68726(11) 0.65766(10) 0.82706(10) 0.0286(4) Uani 1 1 d . . . .
O16 O 0.79964(12) 0.56319(10) 0.88769(10) 0.0288(4) Uani 1 1 d . . . .
O17 O 0.73278(12) 0.76715(10) 0.73772(13) 0.0379(5) Uani 1 1 d . . . .
O18 O 0.84684(11) 0.66206(9) 0.79630(10) 0.0258(4) Uani 1 1 d . . . .
O19 O 0.97112(13) 0.56998(11) 0.86957(12) 0.0368(4) Uani 1 1 d . . . .
O20 O 0.65339(13) 0.30230(11) 0.51803(13) 0.0405(5) Uani 1 1 d . . . .
H20 H 0.7012 0.2881 0.5129 0.061 Uiso 1 1 calc GR . . .
C1 C 0.66054(15) 0.50090(14) 0.53776(13) 0.0250(5) Uani 1 1 d . . . .
H1A H 0.6954 0.5089 0.4987 0.030 Uiso 1 1 calc R . . .
H1B H 0.6011 0.5080 0.5165 0.030 Uiso 1 1 calc R . . .
C2 C 0.61625(15) 0.40893(13) 0.62483(13) 0.0236(5) Uani 1 1 d . . . .
H2A H 0.5568 0.4161 0.6038 0.028 Uiso 1 1 calc R . . .
H2B H 0.6232 0.3596 0.6397 0.028 Uiso 1 1 calc R . . .
C3 C 0.76618(15) 0.41095(13) 0.59660(13) 0.0238(5) Uani 1 1 d . . . .
H3A H 0.7726 0.3619 0.6125 0.029 Uiso 1 1 calc R . . .
H3B H 0.8009 0.4181 0.5573 0.029 Uiso 1 1 calc R . . .
C4 C 0.67274(15) 0.42456(13) 0.56538(14) 0.0235(5) Uani 1 1 d . . . .
C5 C 0.64587(17) 0.37526(15) 0.49856(15) 0.0317(6) Uani 1 1 d . . . .
H5A H 0.5869 0.3853 0.4777 0.038 Uiso 1 1 calc R . . .
H5B H 0.6813 0.3851 0.4603 0.038 Uiso 1 1 calc R . . .
N1 N 0.49808(14) 0.83164(12) 0.62059(13) 0.0300(5) Uani 1 1 d . . . .
C6 C 0.41852(16) 0.84483(14) 0.56439(16) 0.0294(5) Uani 1 1 d . . . .
H6A H 0.4023 0.8006 0.5388 0.035 Uiso 1 1 calc R . . .
H6B H 0.3723 0.8581 0.5914 0.035 Uiso 1 1 calc R . . .
C7 C 0.42625(17) 0.90119(14) 0.50622(16) 0.0312(5) Uani 1 1 d . . . .
H7A H 0.4708 0.8881 0.4772 0.037 Uiso 1 1 calc R . . .
H7B H 0.4418 0.9461 0.5305 0.037 Uiso 1 1 calc R . . .
C8 C 0.34109(19) 0.90838(16) 0.45525(19) 0.0411(7) Uani 1 1 d . . . .
H8A H 0.3269 0.8636 0.4302 0.049 Uiso 1 1 calc R . . .
H8B H 0.2965 0.9192 0.4851 0.049 Uiso 1 1 calc R . . .
C9 C 0.3435(2) 0.96596(18) 0.3974(2) 0.0525(9) Uani 1 1 d . . . .
H9A H 0.3542 1.0109 0.4219 0.079 Uiso 1 1 calc GR . . .
H9B H 0.2896 0.9676 0.3652 0.079 Uiso 1 1 calc GR . . .
H9C H 0.3884 0.9559 0.3684 0.079 Uiso 1 1 calc GR . . .
C10 C 0.57661(16) 0.81911(15) 0.58227(15) 0.0301(5) Uani 1 1 d . . . .
H10A H 0.5888 0.8625 0.5571 0.036 Uiso 1 1 calc R . . .
H10B H 0.6252 0.8096 0.6203 0.036 Uiso 1 1 calc R . . .
C11 C 0.56914(18) 0.75914(15) 0.52618(16) 0.0332(6) Uani 1 1 d . . . .
H11A H 0.5222 0.7684 0.4865 0.040 Uiso 1 1 calc R . . .
H11B H 0.5574 0.7151 0.5503 0.040 Uiso 1 1 calc R . . .
C12 C 0.6524(2) 0.75272(17) 0.49396(17) 0.0401(7) Uani 1 1 d . . . .
H12A H 0.6632 0.7969 0.4696 0.048 Uiso 1 1 calc R . . .
H12B H 0.6991 0.7451 0.5343 0.048 Uiso 1 1 calc R . . .
C13 C 0.6510(2) 0.69285(18) 0.4386(2) 0.0521(9) Uani 1 1 d . . . .
H13A H 0.6403 0.6490 0.4624 0.078 Uiso 1 1 calc GR . . .
H13B H 0.7053 0.6903 0.4209 0.078 Uiso 1 1 calc GR . . .
H13C H 0.6066 0.7011 0.3974 0.078 Uiso 1 1 calc GR . . .
C14 C 0.51319(18) 0.89688(16) 0.67028(16) 0.0359(6) Uani 1 1 d . . . .
H14A H 0.5142 0.9382 0.6386 0.043 Uiso 1 1 calc R . . .
H14B H 0.4649 0.9021 0.6973 0.043 Uiso 1 1 calc R . . .
C15 C 0.59432(19) 0.89643(19) 0.72601(17) 0.0429(7) Uani 1 1 d . . . .
H15A H 0.5990 0.8519 0.7531 0.051 Uiso 1 1 calc R . . .
H15B H 0.6436 0.9008 0.7001 0.051 Uiso 1 1 calc R . . .
C16 C 0.59310(19) 0.95715(19) 0.77993(17) 0.0427(7) Uani 1 1 d . . . .
H16A H 0.5719 0.9992 0.7523 0.051 Uiso 1 1 calc R . . .
H16B H 0.5535 0.9459 0.8144 0.051 Uiso 1 1 calc R . . .
C17 C 0.6794(2) 0.9735(2) 0.82391(18) 0.0515(9) Uani 1 1 d . . . .
H17A H 0.7020 0.9317 0.8499 0.077 Uiso 1 1 calc GR . . .
H17B H 0.6736 1.0104 0.8593 0.077 Uiso 1 1 calc GR . . .
H17C H 0.7177 0.9888 0.7906 0.077 Uiso 1 1 calc GR . . .
C18 C 0.4839(2) 0.76589(17) 0.66571(18) 0.0437(8) Uani 1 1 d . . . .
H18A H 0.5298 0.7630 0.7075 0.052 Uiso 0.531(4) 1 calc R P B 1
H18B H 0.4883 0.7246 0.6346 0.052 Uiso 0.531(4) 1 calc R P B 1
H18C H 0.5391 0.7459 0.6857 0.052 Uiso 0.469(4) 1 calc R P B 2
H18D H 0.4533 0.7309 0.6327 0.052 Uiso 0.469(4) 1 calc R P B 2
C19 C 0.4329(4) 0.7803(4) 0.7309(4) 0.0383(10) Uani 0.469(4) 1 d D P B 2
H19A H 0.4626 0.8158 0.7638 0.046 Uiso 0.469(4) 1 calc R P B 2
H19B H 0.3768 0.7988 0.7113 0.046 Uiso 0.469(4) 1 calc R P B 2
C19' C 0.3955(4) 0.7616(3) 0.6973(3) 0.0383(10) Uani 0.531(4) 1 d D P B 1
H19C H 0.3867 0.8047 0.7245 0.046 Uiso 0.531(4) 1 calc R P B 1
H19D H 0.3487 0.7569 0.6565 0.046 Uiso 0.531(4) 1 calc R P B 1
C20 C 0.4232(6) 0.7145(5) 0.7737(4) 0.0406(12) Uani 0.469(4) 1 d D P B 2
H20A H 0.4783 0.6923 0.7893 0.049 Uiso 0.469(4) 1 calc R P B 2
H20B H 0.3965 0.7245 0.8174 0.049 Uiso 0.469(4) 1 calc R P B 2
C20' C 0.3971(5) 0.6969(4) 0.7498(4) 0.0406(12) Uani 0.531(4) 1 d D P B 1
H20C H 0.3406 0.6921 0.7641 0.049 Uiso 0.531(4) 1 calc R P B 1
H20D H 0.4070 0.6550 0.7212 0.049 Uiso 0.531(4) 1 calc R P B 1
C21 C 0.3704(6) 0.6710(4) 0.7233(4) 0.0514(13) Uani 0.469(4) 1 d D P B 2
H21A H 0.3217 0.6977 0.7006 0.077 Uiso 0.469(4) 1 calc GR P B 2
H21B H 0.3515 0.6312 0.7495 0.077 Uiso 0.469(4) 1 calc GR P B 2
H21C H 0.4021 0.6545 0.6854 0.077 Uiso 0.469(4) 1 calc GR P B 2
C21' C 0.4599(4) 0.6964(4) 0.8184(3) 0.0514(13) Uani 0.531(4) 1 d D P B 1
H21D H 0.5160 0.7055 0.8062 0.077 Uiso 0.531(4) 1 calc GR P B 1
H21E H 0.4594 0.6508 0.8420 0.077 Uiso 0.531(4) 1 calc GR P B 1
H21F H 0.4454 0.7324 0.8518 0.077 Uiso 0.531(4) 1 calc GR P B 1
N2 N 0.96201(12) 0.85347(11) 0.83345(11) 0.0206(4) Uani 1 1 d . . . .
C22 C 0.90058(15) 0.85398(13) 0.76106(13) 0.0232(5) Uani 1 1 d . . . .
H22A H 0.8453 0.8700 0.7718 0.028 Uiso 1 1 calc R . . .
H22B H 0.8935 0.8055 0.7433 0.028 Uiso 1 1 calc R . . .
C23 C 0.92473(17) 0.89912(14) 0.69811(14) 0.0288(5) Uani 1 1 d . . . .
H23A H 0.9745 0.8793 0.6800 0.035 Uiso 1 1 calc R . . .
H23B H 0.9385 0.9469 0.7157 0.035 Uiso 1 1 calc R . . .
C24 C 0.84838(19) 0.90042(16) 0.63536(15) 0.0360(6) Uani 1 1 d . . . .
H24A H 0.8336 0.8521 0.6202 0.043 Uiso 1 1 calc R . . .
H24B H 0.7995 0.9210 0.6542 0.043 Uiso 1 1 calc R . . .
C25 C 0.8660(3) 0.94217(19) 0.56815(17) 0.0510(8) Uani 1 1 d . . . .
H25A H 0.8152 0.9436 0.5319 0.076 Uiso 1 1 calc GR . . .
H25B H 0.9113 0.9199 0.5468 0.076 Uiso 1 1 calc GR . . .
H25C H 0.8826 0.9896 0.5831 0.076 Uiso 1 1 calc GR . . .
C26 C 0.98401(15) 0.92855(12) 0.85972(13) 0.0207(4) Uani 1 1 d . . . .
H26A H 1.0216 0.9263 0.9071 0.025 Uiso 1 1 calc R . . .
H26B H 1.0155 0.9512 0.8241 0.025 Uiso 1 1 calc R . . .
C27 C 0.90758(15) 0.97434(13) 0.86914(14) 0.0249(5) Uani 1 1 d . . . .
H27A H 0.8739 0.9511 0.9027 0.030 Uiso 1 1 calc R . . .
H27B H 0.8717 0.9801 0.8212 0.030 Uiso 1 1 calc R . . .
C28 C 0.93577(16) 1.04677(14) 0.90026(15) 0.0289(5) Uani 1 1 d . . . .
H28A H 0.9719 1.0691 0.8680 0.035 Uiso 1 1 calc R . . .
H28B H 0.9692 1.0412 0.9493 0.035 Uiso 1 1 calc R . . .
C29 C 0.85853(17) 1.09422(15) 0.90609(16) 0.0333(6) Uani 1 1 d . . . .
H29A H 0.8276 1.1025 0.8572 0.050 Uiso 1 1 calc GR . . .
H29B H 0.8778 1.1386 0.9284 0.050 Uiso 1 1 calc GR . . .
H29C H 0.8217 1.0713 0.9364 0.050 Uiso 1 1 calc GR . . .
C30 C 0.91670(14) 0.81323(13) 0.88945(13) 0.0226(5) Uani 1 1 d . . . .
H30A H 0.8615 0.8353 0.8909 0.027 Uiso 1 1 calc R . . .
H30B H 0.9062 0.7651 0.8715 0.027 Uiso 1 1 calc R . . .
C31 C 0.96427(16) 0.81016(14) 0.96774(13) 0.0259(5) Uani 1 1 d . . . .
H31A H 0.9727 0.8579 0.9873 0.031 Uiso 1 1 calc R . . .
H31B H 1.0202 0.7891 0.9670 0.031 Uiso 1 1 calc R . . .
C32 C 0.9157(2) 0.76697(16) 1.01855(16) 0.0394(7) Uani 1 1 d . . . .
H32A H 0.8588 0.7867 1.0175 0.047 Uiso 1 1 calc R . . .
H32B H 0.9096 0.7186 1.0003 0.047 Uiso 1 1 calc R . . .
C33 C 0.9615(2) 0.76662(16) 1.09823(16) 0.0403(7) Uani 1 1 d . . . .
H33A H 1.0167 0.7450 1.0998 0.060 Uiso 1 1 calc GR . . .
H33B H 0.9283 0.7402 1.1291 0.060 Uiso 1 1 calc GR . . .
H33C H 0.9683 0.8144 1.1162 0.060 Uiso 1 1 calc GR . . .
C34 C 1.04614(14) 0.81807(12) 0.82385(13) 0.0221(5) Uani 1 1 d . . . .
H34A H 1.0872 0.8277 0.8680 0.026 Uiso 1 1 calc R . . .
H34B H 1.0676 0.8402 0.7820 0.026 Uiso 1 1 calc R . . .
C35 C 1.04317(15) 0.73816(13) 0.81099(14) 0.0251(5) Uani 1 1 d . . . .
H35A H 0.9995 0.7269 0.7692 0.030 Uiso 1 1 calc R . . .
H35B H 1.0287 0.7143 0.8549 0.030 Uiso 1 1 calc R . . .
C36 C 1.13034(17) 0.71260(14) 0.79483(16) 0.0302(5) Uani 1 1 d . . . .
H36A H 1.1397 0.7300 0.7463 0.036 Uiso 1 1 calc R . . .
H36B H 1.1748 0.7321 0.8319 0.036 Uiso 1 1 calc R . . .
C37 C 1.13685(19) 0.63215(15) 0.79578(17) 0.0364(6) Uani 1 1 d . . . .
H37A H 1.0931 0.6127 0.7590 0.055 Uiso 1 1 calc GR . . .
H37B H 1.1295 0.6148 0.8442 0.055 Uiso 1 1 calc GR . . .
H37C H 1.1921 0.6182 0.7848 0.055 Uiso 1 1 calc GR . . .
N3 N 0.81118(19) 0.23061(15) 0.49557(19) 0.0513(7) Uani 1 1 d . . . .
C38 C 0.84294(19) 0.17890(16) 0.48137(17) 0.0371(6) Uani 1 1 d . . . .
C39 C 0.8840(2) 0.11306(17) 0.46421(18) 0.0440(7) Uani 1 1 d . . . .
H39A H 0.9056 0.1179 0.4177 0.066 Uiso 1 1 calc GR . . .
H39B H 0.8430 0.0751 0.4605 0.066 Uiso 1 1 calc GR . . .
H39C H 0.9305 0.1027 0.5031 0.066 Uiso 1 1 calc GR . . .

loop_
_atom_site_aniso_label
_atom_site_aniso_U_11
_atom_site_aniso_U_22
_atom_site_aniso_U_33
_atom_site_aniso_U_23
_atom_site_aniso_U_13
_atom_site_aniso_U_12
Mo1 0.01782(13) 0.03038(15) 0.02214(13) 0.00187(10) 0.00523(10) 0.00005(10)
Mo2 0.01685(15) 0.02279(17) 0.02186(15) 0.00093(11) 0.00276(12) -0.00127(11)
Mo3 0.01339(14) 0.02426(16) 0.02426(16) -0.00130(12) 0.00106(11) 0.00087(11)
Mo4 0.02774(13) 0.03527(14) 0.02285(12) -0.00445(9) 0.01026(9) -0.00392(9)
Mo5 0.01903(13) 0.01762(13) 0.03707(15) -0.00051(10) 0.00001(10) -0.00154(9)
Mo6 0.01680(11) 0.03200(13) 0.02592(12) 0.00074(9) -0.00297(8) -0.00290(8)
V1 0.01782(13) 0.03038(15) 0.02214(13) 0.00187(10) 0.00523(10) 0.00005(10)
V2 0.01685(15) 0.02279(17) 0.02186(15) 0.00093(11) 0.00276(12) -0.00127(11)
V3 0.01339(14) 0.02426(16) 0.02426(16) -0.00130(12) 0.00106(11) 0.00087(11)
V4 0.02774(13) 0.03527(14) 0.02285(12) -0.00445(9) 0.01026(9) -0.00392(9)
V5 0.01903(13) 0.01762(13) 0.03707(15) -0.00051(10) 0.00001(10) -0.00154(9)
V6 0.01680(11) 0.03200(13) 0.02592(12) 0.00074(9) -0.00297(8) -0.00290(8)
O1 0.0239(9) 0.0367(10) 0.0294(9) -0.0007(8) 0.0073(7) -0.0026(7)
O2 0.0181(8) 0.0270(8) 0.0211(8) 0.0005(7) 0.0019(6) 0.0005(6)
O3 0.0241(8) 0.0263(9) 0.0307(9) 0.0044(7) 0.0054(7) -0.0023(7)
O4 0.0170(7) 0.0231(8) 0.0200(7) -0.0008(6) 0.0036(6) -0.0007(6)
O5 0.0167(8) 0.0289(9) 0.0263(8) -0.0023(7) 0.0049(6) -0.0035(6)
O6 0.0150(7) 0.0238(8) 0.0176(7) -0.0011(6) 0.0038(6) -0.0013(6)
O7 0.0260(9) 0.0313(10) 0.0364(10) 0.0054(8) 0.0053(8) 0.0000(7)
O8 0.0197(8) 0.0305(9) 0.0254(8) 0.0038(7) -0.0023(7) -0.0001(7)
O9 0.0258(9) 0.0317(9) 0.0241(8) 0.0023(7) 0.0054(7) -0.0032(7)
O10 0.0156(7) 0.0256(8) 0.0213(8) -0.0026(6) 0.0036(6) -0.0011(6)
O11 0.0197(8) 0.0371(10) 0.0322(9) 0.0005(8) 0.0022(7) 0.0032(7)
O12 0.0209(8) 0.0255(8) 0.0356(9) -0.0002(7) 0.0051(7) 0.0051(7)
O13 0.0173(8) 0.0331(9) 0.0289(9) -0.0057(7) 0.0069(7) -0.0015(7)
O14 0.0403(11) 0.0469(12) 0.0330(10) -0.0044(9) 0.0149(9) -0.0090(9)
O15 0.0236(8) 0.0294(9) 0.0335(9) -0.0075(8) 0.0068(7) -0.0010(7)
O16 0.0246(9) 0.0382(10) 0.0227(9) -0.0025(7) 0.0002(7) -0.0051(7)
O17 0.0272(9) 0.0272(10) 0.0591(13) -0.0028(9) 0.0053(9) -0.0020(8)
O18 0.0212(8) 0.0278(9) 0.0283(9) -0.0050(7) 0.0033(7) -0.0043(7)
O19 0.0273(10) 0.0437(11) 0.0370(11) 0.0016(9) -0.0038(8) -0.0042(8)
O20 0.0339(10) 0.0359(10) 0.0522(12) -0.0161(10) 0.0075(9) -0.0033(8)
C1 0.0213(11) 0.0347(13) 0.0183(10) -0.0019(9) 0.0010(9) 0.0005(10)
C2 0.0180(10) 0.0282(12) 0.0240(11) -0.0056(9) 0.0011(9) -0.0020(9)
C3 0.0213(11) 0.0276(12) 0.0237(11) -0.0050(9) 0.0070(9) 0.0007(9)
C4 0.0190(11) 0.0284(12) 0.0228(11) -0.0036(9) 0.0019(9) -0.0009(9)
C5 0.0263(12) 0.0394(14) 0.0286(13) -0.0117(11) 0.0014(10) -0.0022(11)
N1 0.0246(10) 0.0355(12) 0.0310(11) 0.0010(9) 0.0079(9) 0.0098(9)
C6 0.0206(11) 0.0286(12) 0.0393(14) -0.0006(11) 0.0050(10) 0.0023(10)
C7 0.0261(12) 0.0309(13) 0.0356(14) 0.0006(11) 0.0009(11) -0.0016(10)
C8 0.0336(15) 0.0344(15) 0.0508(18) 0.0023(13) -0.0092(13) -0.0011(12)
C9 0.057(2) 0.0443(18) 0.0489(19) 0.0051(15) -0.0159(16) 0.0051(16)
C10 0.0212(12) 0.0390(14) 0.0312(13) -0.0017(11) 0.0073(10) 0.0065(10)
C11 0.0325(14) 0.0318(14) 0.0382(14) -0.0005(11) 0.0149(12) 0.0055(11)
C12 0.0384(16) 0.0473(17) 0.0380(15) -0.0004(13) 0.0172(13) 0.0056(13)
C13 0.060(2) 0.0445(18) 0.059(2) -0.0056(16) 0.0315(18) 0.0095(16)
C14 0.0280(13) 0.0440(16) 0.0351(14) -0.0082(12) 0.0027(11) 0.0120(12)
C15 0.0328(15) 0.061(2) 0.0336(15) -0.0060(14) 0.0026(12) 0.0171(14)
C16 0.0292(14) 0.064(2) 0.0336(15) -0.0082(14) 0.0021(12) 0.0066(14)
C17 0.0346(16) 0.083(3) 0.0351(16) -0.0012(16) -0.0006(13) 0.0045(16)
C18 0.0477(18) 0.0449(17) 0.0443(17) 0.0154(14) 0.0259(14) 0.0203(14)
C19 0.035(3) 0.047(3) 0.036(3) 0.004(2) 0.0153(19) 0.005(2)
C19' 0.035(3) 0.047(3) 0.036(3) 0.004(2) 0.0153(19) 0.005(2)
C20 0.046(4) 0.052(4) 0.024(4) -0.012(3) 0.008(3) -0.011(3)
C20' 0.046(4) 0.052(4) 0.024(4) -0.012(3) 0.008(3) -0.011(3)
C21 0.058(3) 0.064(3) 0.035(3) 0.015(2) 0.017(2) 0.015(3)
C21' 0.058(3) 0.064(3) 0.035(3) 0.015(2) 0.017(2) 0.015(3)
N2 0.0169(9) 0.0246(10) 0.0207(9) -0.0019(8) 0.0037(7) -0.0027(7)
C22 0.0183(10) 0.0285(12) 0.0217(11) -0.0041(9) -0.0006(9) -0.0020(9)
C23 0.0312(13) 0.0326(13) 0.0218(11) -0.0009(10) 0.0017(10) -0.0007(10)
C24 0.0376(15) 0.0419(15) 0.0269(13) 0.0016(12) -0.0010(11) 0.0059(12)
C25 0.067(2) 0.058(2) 0.0245(14) 0.0037(14) -0.0024(14) -0.0023(17)
C26 0.0200(11) 0.0231(11) 0.0189(10) -0.0018(9) 0.0031(8) -0.0044(9)
C27 0.0204(11) 0.0270(12) 0.0278(12) -0.0036(10) 0.0057(9) -0.0025(9)
C28 0.0260(12) 0.0280(12) 0.0320(13) -0.0065(10) 0.0017(10) -0.0008(10)
C29 0.0304(13) 0.0335(14) 0.0377(14) -0.0079(11) 0.0104(11) 0.0017(11)
C30 0.0185(10) 0.0261(12) 0.0239(11) 0.0000(9) 0.0055(9) -0.0041(9)
C31 0.0260(12) 0.0299(12) 0.0226(11) -0.0007(10) 0.0061(9) -0.0031(10)
C32 0.0507(18) 0.0382(15) 0.0301(14) 0.0011(12) 0.0090(13) -0.0151(13)
C33 0.0577(19) 0.0358(15) 0.0291(14) 0.0061(12) 0.0125(13) -0.0041(13)
C34 0.0152(10) 0.0273(12) 0.0240(11) -0.0006(9) 0.0041(8) -0.0003(9)
C35 0.0223(11) 0.0275(12) 0.0257(11) -0.0018(10) 0.0044(9) -0.0010(9)
C36 0.0264(13) 0.0312(13) 0.0346(14) 0.0001(11) 0.0101(10) 0.0022(10)
C37 0.0356(15) 0.0332(14) 0.0427(16) -0.0014(12) 0.0128(12) 0.0064(12)
N3 0.0437(15) 0.0414(15) 0.072(2) 0.0012(14) 0.0177(14) -0.0008(12)
C38 0.0320(14) 0.0409(16) 0.0390(15) 0.0023(13) 0.0075(12) -0.0067(12)
C39 0.0487(18) 0.0424(17) 0.0429(17) -0.0041(13) 0.0134(14) -0.0019(14)

loop_
_atom_type_symbol
_atom_type_description
_atom_type_scat_dispersion_real
_atom_type_scat_dispersion_imag
_atom_type_scat_source
C C 0.0181 0.0091 'International Tables Vol C Tables 4.2.6.8 and 6.1.1.4'
H H 0.0000 0.0000 'International Tables Vol C Tables 4.2.6.8 and 6.1.1.4'
Mo Mo -0.0483 2.7339 'International Tables Vol C Tables 4.2.6.8 and 6.1.1.4'
N N 0.0311 0.0180 'International Tables Vol C Tables 4.2.6.8 and 6.1.1.4'
O O 0.0492 0.0322 'International Tables Vol C Tables 4.2.6.8 and 6.1.1.4'
V V 0.0687 2.1097 'International Tables Vol C Tables 4.2.6.8 and 6.1.1.4'

loop_
_geom_angle_atom_site_label_1
_geom_angle_atom_site_label_2
_geom_angle_atom_site_label_3
_geom_angle
O1 Mo1 O2 95.02(8)
O1 Mo1 O3 106.51(9)
O1 Mo1 O4 94.54(8)
O1 Mo1 O5 105.76(9)
O1 Mo1 O6 167.29(8)
O2 Mo1 O4 79.71(7)
O2 Mo1 O6 75.87(6)
O3 Mo1 O2 87.23(7)
O3 Mo1 O4 156.13(7)
O3 Mo1 O5 97.03(8)
O3 Mo1 O6 82.19(7)
O4 Mo1 O6 75.31(6)
O5 Mo1 O2 156.50(7)
O5 Mo1 O4 87.69(7)
O5 Mo1 O6 81.81(7)
O4 Mo2 O6 75.84(6)
O7 Mo2 O4 95.34(8)
O7 Mo2 O6 169.32(8)
O7 Mo2 O8 104.47(9)
O7 Mo2 O9 105.77(9)
O7 Mo2 O10 96.88(8)
O8 Mo2 O4 86.61(7)
O8 Mo2 O6 81.29(7)
O8 Mo2 O10 156.29(8)
O9 Mo2 O4 157.32(8)
O9 Mo2 O6 82.24(7)
O9 Mo2 O8 95.85(8)
O9 Mo2 O10 88.03(7)
O10 Mo2 O4 81.19(6)
O10 Mo2 O6 76.06(6)
O2 Mo3 O6 76.31(6)
O2 Mo3 O10 81.60(7)
O10 Mo3 O6 75.69(6)
O11 Mo3 O2 95.44(8)
O11 Mo3 O6 169.64(8)
O11 Mo3 O10 97.12(8)
O11 Mo3 O12 104.87(9)
O11 Mo3 O13 105.78(9)
O12 Mo3 O2 88.72(8)
O12 Mo3 O6 81.48(7)
O12 Mo3 O10 156.72(7)
O12 Mo3 O13 95.29(8)
O13 Mo3 O2 156.52(7)
O13 Mo3 O6 81.42(7)
O13 Mo3 O10 85.83(7)
O9 Mo4 O6 75.56(6)
O13 Mo4 O6 76.92(6)
O13 Mo4 O9 86.76(8)
O13 Mo4 O16 153.16(8)
O14 Mo4 O6 177.73(9)
O14 Mo4 O9 102.23(9)
O14 Mo4 O13 103.54(10)
O14 Mo4 O15 104.45(9)
O14 Mo4 O16 103.08(10)
O15 Mo4 O6 77.75(7)
O15 Mo4 O9 153.23(8)
O15 Mo4 O13 89.13(8)
O15 Mo4 O16 87.56(8)
O16 Mo4 O6 76.36(7)
O16 Mo4 O9 84.34(8)
O3 Mo5 O6 76.52(6)
O12 Mo5 O3 84.91(8)
O12 Mo5 O6 76.16(7)
O15 Mo5 O3 154.62(8)
O15 Mo5 O6 78.21(7)
O15 Mo5 O12 86.83(8)
O17 Mo5 O3 102.05(9)
O17 Mo5 O6 177.32(9)
O17 Mo5 O12 101.51(9)
O17 Mo5 O15 103.10(9)
O17 Mo5 O18 103.82(9)
O18 Mo5 O3 87.78(8)
O18 Mo5 O6 78.47(7)
O18 Mo5 O12 154.58(8)
O18 Mo5 O15 89.49(8)
O5 Mo6 O6 75.27(6)
O8 Mo6 O5 83.87(7)
O8 Mo6 O6 76.21(6)
O16 Mo6 O5 153.44(8)
O16 Mo6 O6 78.18(7)
O16 Mo6 O8 89.13(8)
O16 Mo6 O18 89.93(8)
O18 Mo6 O5 85.16(7)
O18 Mo6 O6 77.53(6)
O18 Mo6 O8 153.34(7)
O19 Mo6 O5 102.86(9)
O19 Mo6 O6 178.07(9)
O19 Mo6 O8 103.18(9)
O19 Mo6 O16 103.67(10)
O19 Mo6 O18 102.92(9)
O1 V1 O2 95.02(8)
O1 V1 O3 106.51(9)
O1 V1 O4 94.54(8)
O1 V1 O5 105.76(9)
O1 V1 O6 167.29(8)
O2 V1 O4 79.71(7)
O2 V1 O6 75.87(6)
O3 V1 O2 87.23(7)
O3 V1 O4 156.13(7)
O3 V1 O5 97.03(8)
O3 V1 O6 82.19(7)
O4 V1 O6 75.31(6)
O5 V1 O2 156.50(7)
O5 V1 O4 87.69(7)
O5 V1 O6 81.81(7)
O4 V2 O6 75.84(6)
O7 V2 O4 95.34(8)
O7 V2 O6 169.32(8)
O7 V2 O8 104.47(9)
O7 V2 O9 105.77(9)
O7 V2 O10 96.88(8)
O8 V2 O4 86.61(7)
O8 V2 O6 81.29(7)
O8 V2 O10 156.29(8)
O9 V2 O4 157.32(8)
O9 V2 O6 82.24(7)
O9 V2 O8 95.85(8)
O9 V2 O10 88.03(7)
O10 V2 O4 81.19(6)
O10 V2 O6 76.06(6)
O2 V3 O6 76.31(6)
O2 V3 O10 81.60(7)
O10 V3 O6 75.69(6)
O11 V3 O2 95.44(8)
O11 V3 O6 169.64(8)
O11 V3 O10 97.12(8)
O11 V3 O12 104.87(9)
O11 V3 O13 105.78(9)
O12 V3 O2 88.72(8)
O12 V3 O6 81.48(7)
O12 V3 O10 156.72(7)
O12 V3 O13 95.29(8)
O13 V3 O2 156.52(7)
O13 V3 O6 81.42(7)
O13 V3 O10 85.83(7)
O9 V4 O6 75.56(6)
O13 V4 O6 76.92(6)
O13 V4 O9 86.76(8)
O13 V4 O16 153.16(8)
O14 V4 O6 177.73(9)
O14 V4 O9 102.23(9)
O14 V4 O13 103.54(10)
O14 V4 O15 104.45(9)
O14 V4 O16 103.08(10)
O15 V4 O6 77.75(7)
O15 V4 O9 153.23(8)
O15 V4 O13 89.13(8)
O15 V4 O16 87.56(8)
O16 V4 O6 76.36(7)
O16 V4 O9 84.34(8)
O3 V5 O6 76.52(6)
O12 V5 O3 84.91(8)
O12 V5 O6 76.16(7)
O15 V5 O3 154.62(8)
O15 V5 O6 78.21(7)
O15 V5 O12 86.83(8)
O17 V5 O3 102.05(9)
O17 V5 O6 177.32(9)
O17 V5 O12 101.51(9)
O17 V5 O15 103.10(9)
O17 V5 O18 103.82(9)
O18 V5 O3 87.78(8)
O18 V5 O6 78.47(7)
O18 V5 O12 154.58(8)
O18 V5 O15 89.49(8)
O5 V6 O6 75.27(6)
O8 V6 O5 83.87(7)
O8 V6 O6 76.21(6)
O16 V6 O5 153.44(8)
O16 V6 O6 78.18(7)
O16 V6 O8 89.13(8)
O16 V6 O18 89.93(8)
O18 V6 O5 85.16(7)
O18 V6 O6 77.53(6)
O18 V6 O8 153.34(7)
O19 V6 O5 102.86(9)
O19 V6 O6 178.07(9)
O19 V6 O8 103.18(9)
O19 V6 O16 103.67(10)
O19 V6 O18 102.92(9)
C1 O2 Mo1 120.24(14)
C1 O2 Mo3 118.97(14)
C1 O2 V1 120.24(14)
C1 O2 V3 118.97(14)
C3 O4 Mo1 120.45(14)
C3 O4 Mo2 117.93(13)
C3 O4 V1 120.45(14)
C3 O4 V2 117.93(13)
C2 O10 Mo2 119.31(14)
C2 O10 Mo3 118.17(14)
C2 O10 V2 119.31(14)
C2 O10 V3 118.17(14)
C5 O20 H20 109.5
O2 C1 H1A 109.2
O2 C1 H1B 109.2
O2 C1 C4 112.07(19)
H1A C1 H1B 107.9
C4 C1 H1A 109.2
C4 C1 H1B 109.2
O10 C2 H2A 109.1
O10 C2 H2B 109.1
O10 C2 C4 112.37(19)
H2A C2 H2B 107.9
C4 C2 H2A 109.1
C4 C2 H2B 109.1
O4 C3 H3A 109.0
O4 C3 H3B 109.0
O4 C3 C4 113.07(19)
H3A C3 H3B 107.8
C4 C3 H3A 109.0
C4 C3 H3B 109.0
C1 C4 C5 107.8(2)
C2 C4 C1 110.8(2)
C2 C4 C5 108.5(2)
C3 C4 C1 110.5(2)
C3 C4 C2 109.9(2)
C3 C4 C5 109.3(2)
O20 C5 C4 112.8(2)
O20 C5 H5A 109.0
O20 C5 H5B 109.0
C4 C5 H5A 109.0
C4 C5 H5B 109.0
H5A C5 H5B 107.8
C6 N1 C10 111.6(2)
C6 N1 C14 107.87(19)
C6 N1 C18 108.8(2)
C14 N1 C10 109.1(2)
C18 N1 C10 108.2(2)
C18 N1 C14 111.3(2)
N1 C6 H6A 108.3
N1 C6 H6B 108.3
H6A C6 H6B 107.4
C7 C6 N1 116.0(2)
C7 C6 H6A 108.3
C7 C6 H6B 108.3
C6 C7 H7A 109.8
C6 C7 H7B 109.8
C6 C7 C8 109.3(2)
H7A C7 H7B 108.3
C8 C7 H7A 109.8
C8 C7 H7B 109.8
C7 C8 H8A 109.2
C7 C8 H8B 109.2
H8A C8 H8B 107.9
C9 C8 C7 112.0(3)
C9 C8 H8A 109.2
C9 C8 H8B 109.2
C8 C9 H9A 109.5
C8 C9 H9B 109.5
C8 C9 H9C 109.5
H9A C9 H9B 109.5
H9A C9 H9C 109.5
H9B C9 H9C 109.5
N1 C10 H10A 108.4
N1 C10 H10B 108.4
H10A C10 H10B 107.4
C11 C10 N1 115.7(2)
C11 C10 H10A 108.4
C11 C10 H10B 108.4
C10 C11 H11A 109.8
C10 C11 H11B 109.8
C10 C11 C12 109.3(2)
H11A C11 H11B 108.3
C12 C11 H11A 109.8
C12 C11 H11B 109.8
C11 C12 H12A 109.0
C11 C12 H12B 109.0
H12A C12 H12B 107.8
C13 C12 C11 112.7(3)
C13 C12 H12A 109.0
C13 C12 H12B 109.0
C12 C13 H13A 109.5
C12 C13 H13B 109.5
C12 C13 H13C 109.5
H13A C13 H13B 109.5
H13A C13 H13C 109.5
H13B C13 H13C 109.5
N1 C14 H14A 108.3
N1 C14 H14B 108.3
H14A C14 H14B 107.4
C15 C14 N1 115.8(2)
C15 C14 H14A 108.3
C15 C14 H14B 108.3
C14 C15 H15A 109.7
C14 C15 H15B 109.7
H15A C15 H15B 108.2
C16 C15 C14 109.8(2)
C16 C15 H15A 109.7
C16 C15 H15B 109.7
C15 C16 H16A 108.8
C15 C16 H16B 108.8
H16A C16 H16B 107.7
C17 C16 C15 113.7(3)
C17 C16 H16A 108.8
C17 C16 H16B 108.8
C16 C17 H17A 109.5
C16 C17 H17B 109.5
C16 C17 H17C 109.5
H17A C17 H17B 109.5
H17A C17 H17C 109.5
H17B C17 H17C 109.5
N1 C18 H18A 108.2
N1 C18 H18B 108.2
N1 C18 H18C 108.8
N1 C18 H18D 108.8
N1 C18 C19 113.7(3)
N1 C18 C19' 116.3(3)
H18A C18 H18B 107.4
H18C C18 H18D 107.7
C19 C18 H18C 108.8
C19 C18 H18D 108.8
C19' C18 H18A 108.2
C19' C18 H18B 108.2
C18 C19 H19A 109.4
C18 C19 H19B 109.4
H19A C19 H19B 108.0
C20 C19 C18 111.0(5)
C20 C19 H19A 109.4
C20 C19 H19B 109.4
C18 C19' H19C 109.9
C18 C19' H19D 109.9
H19C C19' H19D 108.3
C20' C19' C18 109.0(5)
C20' C19' H19C 109.9
C20' C19' H19D 109.9
C19 C20 H20A 110.9
C19 C20 H20B 110.9
H20A C20 H20B 108.9
C21 C20 C19 104.2(7)
C21 C20 H20A 110.9
C21 C20 H20B 110.9
C19' C20' H20C 107.7
C19' C20' H20D 107.7
H20C C20' H20D 107.1
C21' C20' C19' 118.2(6)
C21' C20' H20C 107.7
C21' C20' H20D 107.7
C20 C21 H21A 109.5
C20 C21 H21B 109.5
C20 C21 H21C 109.5
H21A C21 H21B 109.5
H21A C21 H21C 109.5
H21B C21 H21C 109.5
C20' C21' H21D 109.5
C20' C21' H21E 109.5
C20' C21' H21F 109.5
H21D C21' H21E 109.5
H21D C21' H21F 109.5
H21E C21' H21F 109.5
C22 N2 C26 110.75(18)
C22 N2 C30 106.04(17)
C22 N2 C34 111.30(18)
C26 N2 C30 111.30(17)
C26 N2 C34 106.39(17)
C34 N2 C30 111.14(18)
N2 C22 H22A 108.0
N2 C22 H22B 108.0
N2 C22 C23 117.13(19)
H22A C22 H22B 107.3
C23 C22 H22A 108.0
C23 C22 H22B 108.0
C22 C23 H23A 110.1
C22 C23 H23B 110.1
C22 C23 C24 108.1(2)
H23A C23 H23B 108.4
C24 C23 H23A 110.1
C24 C23 H23B 110.1
C23 C24 H24A 109.0
C23 C24 H24B 109.0
H24A C24 H24B 107.8
C25 C24 C23 112.9(3)
C25 C24 H24A 109.0
C25 C24 H24B 109.0
C24 C25 H25A 109.5
C24 C25 H25B 109.5
C24 C25 H25C 109.5
H25A C25 H25B 109.5
H25A C25 H25C 109.5
H25B C25 H25C 109.5
N2 C26 H26A 108.6
N2 C26 H26B 108.6
H26A C26 H26B 107.6
C27 C26 N2 114.71(19)
C27 C26 H26A 108.6
C27 C26 H26B 108.6
C26 C27 H27A 109.4
C26 C27 H27B 109.4
C26 C27 C28 111.1(2)
H27A C27 H27B 108.0
C28 C27 H27A 109.4
C28 C27 H27B 109.4
C27 C28 H28A 109.4
C27 C28 H28B 109.4
C27 C28 C29 111.0(2)
H28A C28 H28B 108.0
C29 C28 H28A 109.4
C29 C28 H28B 109.4
C28 C29 H29A 109.5
C28 C29 H29B 109.5
C28 C29 H29C 109.5
H29A C29 H29B 109.5
H29A C29 H29C 109.5
H29B C29 H29C 109.5
N2 C30 H30A 108.4
N2 C30 H30B 108.4
H30A C30 H30B 107.5
C31 C30 N2 115.34(19)
C31 C30 H30A 108.4
C31 C30 H30B 108.4
C30 C31 H31A 109.3
C30 C31 H31B 109.3
C30 C31 C32 111.5(2)
H31A C31 H31B 108.0
C32 C31 H31A 109.3
C32 C31 H31B 109.3
C31 C32 H32A 109.3
C31 C32 H32B 109.3
H32A C32 H32B 108.0
C33 C32 C31 111.6(2)
C33 C32 H32A 109.3
C33 C32 H32B 109.3
C32 C33 H33A 109.5
C32 C33 H33B 109.5
C32 C33 H33C 109.5
H33A C33 H33B 109.5
H33A C33 H33C 109.5
H33B C33 H33C 109.5
N2 C34 H34A 108.2
N2 C34 H34B 108.2
N2 C34 C35 116.37(19)
H34A C34 H34B 107.3
C35 C34 H34A 108.2
C35 C34 H34B 108.2
C34 C35 H35A 109.8
C34 C35 H35B 109.8
C34 C35 C36 109.5(2)
H35A C35 H35B 108.2
C36 C35 H35A 109.8
C36 C35 H35B 109.8
C35 C36 H36A 109.2
C35 C36 H36B 109.2
H36A C36 H36B 107.9
C37 C36 C35 112.0(2)
C37 C36 H36A 109.2
C37 C36 H36B 109.2
C36 C37 H37A 109.5
C36 C37 H37B 109.5
C36 C37 H37C 109.5
H37A C37 H37B 109.5
H37A C37 H37C 109.5
H37B C37 H37C 109.5
N3 C38 C39 179.3(4)
C38 C39 H39A 109.5
C38 C39 H39B 109.5
C38 C39 H39C 109.5
H39A C39 H39B 109.5
H39A C39 H39C 109.5
H39B C39 H39C 109.5

loop_
_geom_bond_atom_site_label_1
_geom_bond_atom_site_label_2
_geom_bond_distance
Mo1 O1 1.6509(18)
Mo1 O2 2.0778(16)
Mo1 O3 1.8017(18)
Mo1 O4 2.0850(17)
Mo1 O5 1.8071(18)
Mo1 O6 2.2280(15)
Mo2 O4 2.0614(16)
Mo2 O6 2.2252(16)
Mo2 O7 1.613(2)
Mo2 O8 1.8300(17)
Mo2 O9 1.8095(18)
Mo2 O10 2.0558(16)
Mo3 O2 2.0437(17)
Mo3 O6 2.2384(15)
Mo3 O10 2.0597(17)
Mo3 O11 1.6192(18)
Mo3 O12 1.7954(18)
Mo3 O13 1.8428(18)
Mo4 O6 2.3677(15)
Mo4 O9 1.9621(19)
Mo4 O13 1.8986(18)
Mo4 O14 1.667(2)
Mo4 O15 1.8769(19)
Mo4 O16 1.9351(18)
Mo5 O3 1.9468(18)
Mo5 O6 2.3342(16)
Mo5 O12 1.9390(18)
Mo5 O15 1.8991(18)
Mo5 O17 1.649(2)
Mo5 O18 1.8806(18)
Mo6 O5 1.9880(17)
Mo6 O6 2.3454(15)
Mo6 O8 1.9299(18)
Mo6 O16 1.8655(19)
Mo6 O18 1.9155(18)
Mo6 O19 1.664(2)
V1 O1 1.6509(18)
V1 O2 2.0778(16)
V1 O3 1.8017(18)
V1 O4 2.0850(17)
V1 O5 1.8071(18)
V1 O6 2.2280(15)
V2 O4 2.0614(16)
V2 O6 2.2252(16)
V2 O7 1.613(2)
V2 O8 1.8300(17)
V2 O9 1.8095(18)
V2 O10 2.0558(16)
V3 O2 2.0437(17)
V3 O6 2.2384(15)
V3 O10 2.0597(17)
V3 O11 1.6192(18)
V3 O12 1.7954(18)
V3 O13 1.8428(18)
V4 O6 2.3677(15)
V4 O9 1.9621(19)
V4 O13 1.8986(18)
V4 O14 1.667(2)
V4 O15 1.8769(19)
V4 O16 1.9351(18)
V5 O3 1.9468(18)
V5 O6 2.3342(16)
V5 O12 1.9390(18)
V5 O15 1.8991(18)
V5 O17 1.649(2)
V5 O18 1.8806(18)
V6 O5 1.9880(17)
V6 O6 2.3454(15)
V6 O8 1.9299(18)
V6 O16 1.8655(19)
V6 O18 1.9155(18)
V6 O19 1.664(2)
O2 C1 1.434(3)
O4 C3 1.433(3)
O10 C2 1.437(3)
O20 H20 0.8200
O20 C5 1.421(4)
C1 H1A 0.9700
C1 H1B 0.9700
C1 C4 1.527(3)
C2 H2A 0.9700
C2 H2B 0.9700
C2 C4 1.525(3)
C3 H3A 0.9700
C3 H3B 0.9700
C3 C4 1.522(3)
C4 C5 1.536(3)
C5 H5A 0.9700
C5 H5B 0.9700
N1 C6 1.517(3)
N1 C10 1.526(3)
N1 C14 1.523(4)
N1 C18 1.520(4)
C6 H6A 0.9700
C6 H6B 0.9700
C6 C7 1.515(4)
C7 H7A 0.9700
C7 H7B 0.9700
C7 C8 1.521(4)
C8 H8A 0.9700
C8 H8B 0.9700
C8 C9 1.514(5)
C9 H9A 0.9600
C9 H9B 0.9600
C9 H9C 0.9600
C10 H10A 0.9700
C10 H10B 0.9700
C10 C11 1.514(4)
C11 H11A 0.9700
C11 H11B 0.9700
C11 C12 1.520(4)
C12 H12A 0.9700
C12 H12B 0.9700
C12 C13 1.508(4)
C13 H13A 0.9600
C13 H13B 0.9600
C13 H13C 0.9600
C14 H14A 0.9700
C14 H14B 0.9700
C14 C15 1.510(4)
C15 H15A 0.9700
C15 H15B 0.9700
C15 C16 1.507(4)
C16 H16A 0.9700
C16 H16B 0.9700
C16 C17 1.506(4)
C17 H17A 0.9600
C17 H17B 0.9600
C17 H17C 0.9600
C18 H18A 0.9700
C18 H18B 0.9700
C18 H18C 0.9700
C18 H18D 0.9700
C18 C19 1.548(7)
C18 C19' 1.587(6)
C19 H19A 0.9700
C19 H19B 0.9700
C19 C20 1.483(11)
C19' H19C 0.9700
C19' H19D 0.9700
C19' C20' 1.545(8)
C20 H20A 0.9700
C20 H20B 0.9700
C20 C21 1.406(9)
C20' H20C 0.9700
C20' H20D 0.9700
C20' C21' 1.473(8)
C21 H21A 0.9600
C21 H21B 0.9600
C21 H21C 0.9600
C21' H21D 0.9600
C21' H21E 0.9600
C21' H21F 0.9600
N2 C22 1.513(3)
N2 C26 1.518(3)
N2 C30 1.527(3)
N2 C34 1.520(3)
C22 H22A 0.9700
C22 H22B 0.9700
C22 C23 1.517(3)
C23 H23A 0.9700
C23 H23B 0.9700
C23 C24 1.531(4)
C24 H24A 0.9700
C24 H24B 0.9700
C24 C25 1.510(4)
C25 H25A 0.9600
C25 H25B 0.9600
C25 H25C 0.9600
C26 H26A 0.9700
C26 H26B 0.9700
C26 C27 1.514(3)
C27 H27A 0.9700
C27 H27B 0.9700
C27 C28 1.520(3)
C28 H28A 0.9700
C28 H28B 0.9700
C28 C29 1.529(4)
C29 H29A 0.9600
C29 H29B 0.9600
C29 H29C 0.9600
C30 H30A 0.9700
C30 H30B 0.9700
C30 C31 1.506(3)
C31 H31A 0.9700
C31 H31B 0.9700
C31 C32 1.519(4)
C32 H32A 0.9700
C32 H32B 0.9700
C32 C33 1.517(4)
C33 H33A 0.9600
C33 H33B 0.9600
C33 H33C 0.9600
C34 H34A 0.9700
C34 H34B 0.9700
C34 C35 1.525(3)
C35 H35A 0.9700
C35 H35B 0.9700
C35 C36 1.527(3)
C36 H36A 0.9700
C36 H36B 0.9700
C36 C37 1.521(4)
C37 H37A 0.9600
C37 H37B 0.9600
C37 H37C 0.9600
N3 C38 1.143(4)
C38 C39 1.456(4)
C39 H39A 0.9600
C39 H39B 0.9600
C39 H39C 0.9600
